data_1509300
loop_
_publ_author_name
'Franzen, H.F.'
'Xie, X.-Y.'
'Zeng, L.-M.'

_publ_section_title
;
 Crystal structure of Ag R Sb2 (R = Pr, Nd, Gd, Dy, Ho, Er)
;
_journal_name_full 'Journal of Alloys Compd.'
_journal_page_first 122
_journal_page_last 124
_journal_paper_doi 10.1016/S0925-8388(02)00141-X
_journal_volume 343
_journal_year 2002
_chemical_formula_sum 'Ag Dy Sb2'
_space_group_IT_number 129
_symmetry_space_group_name_Hall '-P 4a 2a'
_symmetry_space_group_name_H-M 'P 4/n m m :2'
_cell_angle_alpha 90
_cell_angle_beta 90
_cell_angle_gamma 90
_cell_formula_units_Z 2
_cell_length_a 4.2656
_cell_length_b 4.2656
_cell_length_c 10.4545
_cell_volume 190.223
_citation_journal_id_ASTM JALCEU
_cod_data_source_file silver1-2_209.cif
_cod_data_source_block Ag1Dy1Sb2
_cod_original_cell_volume 190.2232
_cod_original_formula_sum 'Ag1 Dy1 Sb2'
_cod_database_code 1509300

loop_
_symmetry_equiv_pos_as_xyz
x,y,z
-y+1/2,x,z
-x+1/2,-y+1/2,z
y,-x+1/2,z
x+1/2,-y,-z
y+1/2,x+1/2,-z
-x,y+1/2,-z
-y,-x,-z
-x,-y,-z
y-1/2,-x,-z
x-1/2,y-1/2,-z
-y,x-1/2,-z
-x-1/2,y,z
-y-1/2,-x-1/2,z
x,-y-1/2,z
y,x,z

loop_
_atom_site_label
_atom_site_type_symbol
_atom_site_fract_x
_atom_site_fract_y
_atom_site_fract_z
_atom_site_occupancy
_atom_site_U_iso_or_equiv
Dy1 Dy 0.25 0.25 0.2651 1 0.0
Sb2 Sb 0.25 0.25 0.8148 1 0.0
Ag1 Ag 0.75 0.25 0 1 0.0
Sb1 Sb 0.75 0.25 0.5 1 0.0
